data_7063043
loop_
_publ_author_name
'Sarkar, Abani'
'Behera, Kanhu Charan'
'Tumsare, Ankit'
'Ravikanth, Mangalampalli'

_publ_section_title
;
 Synthesis and properties of covalently linked phenyl bridged 3-pyrrolyl
 BODIPY--BODIPY dyads
;
_journal_issue 12
_journal_name_full 'New Journal of Chemistry'
_journal_page_first 5362
_journal_page_last 5371
_journal_paper_doi 10.1039/D4NJ00644E
_journal_volume 48
_journal_year 2024
_chemical_formula_moiety 'C35 H25 B2 F4 N5'
_chemical_formula_sum 'C35 H25 B2 F4 N5'
_chemical_formula_weight 613.264
_chemical_name_systematic '3-PYRROLYL BODIPY-BODIPY DYAD'
_space_group_crystal_system triclinic
_space_group_IT_number 2
_space_group_name_Hall '-P 1'
_space_group_name_H-M_alt 'P -1'
_symmetry_Int_Tables_number 2
_audit_creation_date 2024-02-14
_audit_creation_method
;
Olex2 1.5-dev
(compiled 2024.01.31 svn.r2f8d729c for OlexSys, GUI svn.r6697)
;
_audit_update_record
;
2024-02-19 deposited with the CCDC.	2024-02-21 downloaded from the CCDC.
;
_cell_angle_alpha 80.037(9)
_cell_angle_beta 76.494(8)
_cell_angle_gamma 89.590(9)
_cell_formula_units_Z 2
_cell_length_a 10.2752(9)
_cell_length_b 11.7931(14)
_cell_length_c 12.4578(13)
_cell_measurement_reflns_used 9803
_cell_measurement_temperature 150.15
_cell_measurement_theta_max 28.30
_cell_measurement_theta_min 2.51
_cell_volume 1444.8(3)
_computing_molecular_graphics 'Olex2 1.5-dev (Dolomanov et al., 2009)'
_computing_publication_material 'Olex2 1.5-dev (Dolomanov et al., 2009)'
_computing_structure_refinement 'olex2.refine 1.5-dev (Bourhis et al., 2015)'
_computing_structure_solution 'olex2.solve 1.5 (Bourhis et al., 2015)'
_diffrn_ambient_temperature 150.15
_diffrn_measured_fraction_theta_full 0.9984
_diffrn_measured_fraction_theta_max 0.9984
_diffrn_measurement_device_type 'Bruker APEX-II CCD'
_diffrn_measurement_method '\f and \w scans'
_diffrn_radiation_type 'Mo K\a'
_diffrn_radiation_wavelength 0.71073
_diffrn_reflns_av_R_equivalents 0.1062
_diffrn_reflns_av_unetI/netI 0.0836
_diffrn_reflns_Laue_measured_fraction_full 0.9984
_diffrn_reflns_Laue_measured_fraction_max 0.9984
_diffrn_reflns_limit_h_max 14
_diffrn_reflns_limit_h_min -14
_diffrn_reflns_limit_k_max 16
_diffrn_reflns_limit_k_min -16
_diffrn_reflns_limit_l_max 17
_diffrn_reflns_limit_l_min -17
_diffrn_reflns_number 51867
_diffrn_reflns_point_group_measured_fraction_full 0.9984
_diffrn_reflns_point_group_measured_fraction_max 0.9984
_diffrn_reflns_theta_full 24.9965
_diffrn_reflns_theta_max 25.00
_diffrn_reflns_theta_min 2.64
_exptl_absorpt_coefficient_mu 0.102
_exptl_absorpt_correction_type multi-scan
_exptl_crystal_colour green
_exptl_crystal_colour_primary green
_exptl_crystal_density_diffrn 1.410
_exptl_crystal_description block
_exptl_crystal_F_000 632.456
_exptl_crystal_size_max 0.4
_exptl_crystal_size_mid 0.2
_exptl_crystal_size_min 0.2
_exptl_transmission_factor_max 0.980
_exptl_transmission_factor_min 0.976
_refine_diff_density_max 0.4801
_refine_diff_density_min -0.2503
_refine_diff_density_rms 0.0627
_refine_ls_d_res_high 0.8410
_refine_ls_d_res_low 7.7033
_refine_ls_extinction_coef 0.0087(14)
_refine_ls_extinction_expression Fc^*^=kFc[1+0.001xFc^2^\l^3^/sin(2\q)]^-1/4^
_refine_ls_goodness_of_fit_ref 1.0601
_refine_ls_hydrogen_treatment constr
_refine_ls_matrix_type full
_refine_ls_number_constraints 48
_refine_ls_number_parameters 417
_refine_ls_number_reflns 5080
_refine_ls_number_restraints 0
_refine_ls_restrained_S_all 1.0601
_refine_ls_R_factor_all 0.0689
_refine_ls_R_factor_gt 0.0500
_refine_ls_shift/su_max 0.0006
_refine_ls_shift/su_mean 0.0000
_refine_ls_structure_factor_coef Fsqd
_refine_ls_weighting_details 'w=1/[\s^2^(Fo^2^)+(0.0510P)^2^+0.6370P] where P=(Fo^2^+2Fc^2^)/3'
_refine_ls_weighting_scheme calc
_refine_ls_wR_factor_gt 0.1192
_refine_ls_wR_factor_ref 0.1338
_reflns_Friedel_coverage 0.0
_reflns_limit_h_max 12
_reflns_limit_h_min -11
_reflns_limit_k_max 14
_reflns_limit_k_min -13
_reflns_limit_l_max 14
_reflns_limit_l_min 0
_reflns_number_gt 3881
_reflns_number_total 5080
_reflns_threshold_expression I>=2u(I)
_cod_data_source_file d4nj00644e3.cif
_cod_data_source_block 2
_cod_depositor_comments 'Adding full bibliography for 7063043.cif.'
_cod_database_code 7063043
_olex2_refinement_description
;
1. Fixed Uiso
 At 1.2 times of:
  All C(H) groups, All N(H) groups
 At 1.5 times of:
  All C(H,H,H) groups
2.a Aromatic/amide H refined with riding coordinates:
 N3(H3), C23(H23), C26(H26), C22(H22), C6(H6), C25(H25), C15(H15), C4(H4),
 C33(H33), C10(H10), C14(H14), C29(H29), C7(H7), C12(H12), C3(H3a), C19(H19),
 C35(H35), C11(H11), C18(H18), C34(H34), C31(H31), C30(H30)
2.b Idealised Me refined as rotating group:
 C1(H1a,H1b,H1c)
;
_olex2_submission_special_instructions 'No special instructions were received'

loop_
_space_group_symop_id
_space_group_symop_operation_xyz
1 x,y,z
2 -x,-y,-z

loop_
_atom_site_label
_atom_site_type_symbol
_atom_site_fract_x
_atom_site_fract_y
_atom_site_fract_z
_atom_site_U_iso_or_equiv
_atom_site_adp_type
_atom_site_occupancy
_atom_site_refinement_flags_posn
F1 F 0.48217(14) 0.28271(12) 0.41586(11) 0.0443(4) Uani 1.000000 .
F2 F 0.52710(13) 0.34013(11) 0.56711(12) 0.0442(4) Uani 1.000000 .
F3 F 1.32600(15) 0.75141(12) -0.12492(12) 0.0484(4) Uani 1.000000 .
F4 F 1.53311(13) 0.68300(14) -0.12870(12) 0.0532(4) Uani 1.000000 .
N2 N 0.42430(17) 0.15011(16) 0.59373(15) 0.0304(4) Uani 1.000000 .
N3 N 0.72245(18) 0.18385(16) 0.46500(16) 0.0346(5) Uani 1.000000 .
H3 H 0.67807(18) 0.22908(16) 0.42324(16) 0.0415(6) Uiso 1.000000 R
N1 N 0.29715(18) 0.32737(16) 0.55961(15) 0.0318(4) Uani 1.000000 .
N5 N 1.37184(18) 0.65922(16) 0.04897(16) 0.0339(5) Uani 1.000000 .
N4 N 1.34764(18) 0.54673(17) -0.09497(15) 0.0345(5) Uani 1.000000 .
C21 C 0.9494(2) 0.26230(19) 0.35860(18) 0.0298(5) Uani 1.000000 .
C27 C 1.2266(2) 0.48771(19) 0.09949(18) 0.0299(5) Uani 1.000000 .
C32 C 1.2851(2) 0.5799(2) 0.12964(19) 0.0316(5) Uani 1.000000 .
C8 C 0.1870(2) 0.1555(2) 0.68464(19) 0.0320(5) Uani 1.000000 .
C24 C 1.1322(2) 0.40696(19) 0.18634(18) 0.0310(5) Uani 1.000000 .
C9 C 0.1821(2) 0.27065(19) 0.62952(18) 0.0307(5) Uani 1.000000 .
C13 C 0.3058(2) 0.09791(19) 0.66603(18) 0.0312(5) Uani 1.000000 .
C20 C 0.8584(2) 0.1867(2) 0.45014(19) 0.0313(5) Uani 1.000000 .
C23 C 1.1721(2) 0.3489(2) 0.28063(18) 0.0318(5) Uani 1.000000 .
H23 H 1.2614(2) 0.3590(2) 0.28707(18) 0.0382(6) Uiso 1.000000 R
C26 C 0.9109(2) 0.3185(2) 0.26350(19) 0.0341(5) Uani 1.000000 .
H26 H 0.8218(2) 0.3080(2) 0.25667(19) 0.0409(7) Uiso 1.000000 R
C28 C 1.2584(2) 0.47097(19) -0.01209(18) 0.0313(5) Uani 1.000000 .
C22 C 1.0828(2) 0.2771(2) 0.36422(19) 0.0325(5) Uani 1.000000 .
H22 H 1.1123(2) 0.2370(2) 0.42675(19) 0.0390(6) Uiso 1.000000 R
C6 C -0.0046(2) 0.1561(2) 0.85071(19) 0.0369(6) Uani 1.000000 .
H6 H 0.0255(2) 0.2304(2) 0.85638(19) 0.0442(7) Uiso 1.000000 R
C25 C 1.0009(2) 0.3894(2) 0.17889(19) 0.0348(5) Uani 1.000000 .
H25 H 0.9726(2) 0.4267(2) 0.11468(19) 0.0417(7) Uiso 1.000000 R
C16 C 0.5249(2) 0.0769(2) 0.60398(19) 0.0331(5) Uani 1.000000 .
C2 C -0.1658(2) -0.0028(2) 0.9195(2) 0.0400(6) Uani 1.000000 .
C15 C 0.4719(2) -0.0250(2) 0.6806(2) 0.0376(6) Uani 1.000000 .
H15 H 0.5206(2) -0.0905(2) 0.7017(2) 0.0451(7) Uiso 1.000000 R
C4 C 0.0215(2) -0.0097(2) 0.7620(2) 0.0359(6) Uani 1.000000 .
H4 H 0.0699(2) -0.0505(2) 0.7069(2) 0.0431(7) Uiso 1.000000 R
C5 C 0.0666(2) 0.1002(2) 0.76688(19) 0.0337(5) Uani 1.000000 .
C17 C 0.6649(2) 0.1001(2) 0.55465(19) 0.0344(5) Uani 1.000000 .
C33 C 1.2745(2) 0.6135(2) 0.2346(2) 0.0365(6) Uani 1.000000 .
H33 H 1.2225(2) 0.5750(2) 0.3046(2) 0.0438(7) Uiso 1.000000 R
C10 C 0.0783(2) 0.3486(2) 0.6337(2) 0.0380(6) Uani 1.000000 .
H10 H -0.0121(2) 0.3331(2) 0.6742(2) 0.0456(7) Uiso 1.000000 R
C14 C 0.3382(2) -0.0113(2) 0.7182(2) 0.0364(6) Uani 1.000000 .
H14 H 0.2771(2) -0.0659(2) 0.7706(2) 0.0437(7) Uiso 1.000000 R
C29 C 1.2280(2) 0.3788(2) -0.0614(2) 0.0397(6) Uani 1.000000 .
H29 H 1.1695(2) 0.3145(2) -0.0250(2) 0.0476(7) Uiso 1.000000 R
C7 C -0.1184(2) 0.1053(2) 0.9258(2) 0.0412(6) Uani 1.000000 .
H7 H -0.1650(2) 0.1449(2) 0.9827(2) 0.0494(7) Uiso 1.000000 R
C12 C 0.2665(2) 0.4374(2) 0.5239(2) 0.0363(6) Uani 1.000000 .
H12 H 0.3278(2) 0.4949(2) 0.4761(2) 0.0436(7) Uiso 1.000000 R
C3 C -0.0937(2) -0.0599(2) 0.8374(2) 0.0400(6) Uani 1.000000 .
H3a H -0.1236(2) -0.1345(2) 0.8326(2) 0.0480(7) Uiso 1.000000 R
C19 C 0.8883(2) 0.1035(2) 0.5331(2) 0.0406(6) Uani 1.000000 .
H19 H 0.9752(2) 0.0870(2) 0.5446(2) 0.0488(7) Uiso 1.000000 R
C35 C 1.4107(2) 0.7375(2) 0.1026(2) 0.0431(6) Uani 1.000000 .
H35 H 1.4697(2) 0.8017(2) 0.0672(2) 0.0518(8) Uiso 1.000000 R
C11 C 0.1318(2) 0.4530(2) 0.5679(2) 0.0392(6) Uani 1.000000 .
H11 H 0.0848(2) 0.5219(2) 0.5555(2) 0.0470(7) Uiso 1.000000 R
C18 C 0.7687(2) 0.0484(2) 0.5968(2) 0.0404(6) Uani 1.000000 .
H18 H 0.7597(2) -0.0136(2) 0.6582(2) 0.0485(7) Uiso 1.000000 R
C34 C 1.3527(3) 0.7119(2) 0.2173(2) 0.0452(6) Uani 1.000000 .
H34 H 1.3650(3) 0.7542(2) 0.2727(2) 0.0543(8) Uiso 1.000000 R
C31 C 1.3707(2) 0.5026(2) -0.1893(2) 0.0427(6) Uani 1.000000 .
H31 H 1.4281(2) 0.5370(2) -0.2586(2) 0.0512(8) Uiso 1.000000 R
C30 C 1.2980(3) 0.3986(2) -0.1712(2) 0.0468(7) Uani 1.000000 .
H30 H 1.2973(3) 0.3506(2) -0.2250(2) 0.0561(8) Uiso 1.000000 R
C1 C -0.2936(3) -0.0569(3) 0.9982(2) 0.0575(8) Uani 1.000000 .
H1a H -0.2718(3) -0.1091(13) 1.0614(9) 0.0863(12) Uiso 1.000000 GR
H1b H -0.3506(9) 0.0037(3) 1.0263(13) 0.0863(12) Uiso 1.000000 GR
H1c H -0.3412(10) -0.1003(14) 0.9579(5) 0.0863(12) Uiso 1.000000 GR
B1 B 0.4356(3) 0.2773(2) 0.5314(2) 0.0331(6) Uani 1.000000 .
B2 B 1.3994(3) 0.6645(2) -0.0788(2) 0.0371(6) Uani 1.000000 .

loop_
_atom_site_aniso_label
_atom_site_aniso_U_11
_atom_site_aniso_U_22
_atom_site_aniso_U_33
_atom_site_aniso_U_12
_atom_site_aniso_U_13
_atom_site_aniso_U_23
F1 0.0480(8) 0.0442(9) 0.0324(8) 0.0096(7) -0.0016(6) 0.0048(6)
F2 0.0380(8) 0.0334(8) 0.0605(9) -0.0046(6) -0.0160(7) -0.0002(7)
F3 0.0584(9) 0.0359(8) 0.0460(9) 0.0083(7) -0.0121(7) 0.0053(7)
F4 0.0342(8) 0.0600(10) 0.0539(9) -0.0087(7) 0.0066(7) -0.0021(8)
N2 0.0288(10) 0.0279(10) 0.0310(10) 0.0012(8) -0.0037(8) 0.0000(8)
N3 0.0301(10) 0.0351(11) 0.0345(11) 0.0009(8) -0.0056(8) 0.0020(9)
N1 0.0332(10) 0.0285(11) 0.0336(11) -0.0000(8) -0.0092(8) -0.0031(8)
N5 0.0310(10) 0.0294(11) 0.0389(11) -0.0017(8) -0.0074(9) -0.0003(9)
N4 0.0342(10) 0.0351(11) 0.0298(11) 0.0034(9) -0.0038(8) 0.0015(9)
C21 0.0295(12) 0.0278(12) 0.0297(12) 0.0013(9) -0.0028(9) -0.0044(10)
C27 0.0241(11) 0.0301(12) 0.0335(12) 0.0026(9) -0.0065(9) -0.0009(10)
C32 0.0270(11) 0.0316(13) 0.0337(12) 0.0011(10) -0.0058(10) -0.0003(10)
C8 0.0316(12) 0.0321(13) 0.0328(12) -0.0024(10) -0.0080(10) -0.0066(10)
C24 0.0310(12) 0.0319(13) 0.0286(12) 0.0002(10) -0.0045(9) -0.0044(10)
C9 0.0296(12) 0.0304(12) 0.0313(12) 0.0005(10) -0.0063(10) -0.0043(10)
C13 0.0307(12) 0.0293(12) 0.0297(12) -0.0024(10) -0.0027(9) -0.0005(10)
C20 0.0268(11) 0.0329(13) 0.0315(12) -0.0005(9) -0.0027(9) -0.0041(10)
C23 0.0267(11) 0.0354(13) 0.0330(12) -0.0008(10) -0.0061(10) -0.0063(10)
C26 0.0268(12) 0.0374(13) 0.0365(13) -0.0007(10) -0.0077(10) -0.0020(11)
C28 0.0314(12) 0.0308(13) 0.0294(12) 0.0014(10) -0.0066(10) 0.0006(10)
C22 0.0304(12) 0.0354(13) 0.0303(12) 0.0030(10) -0.0061(10) -0.0039(10)
C6 0.0342(13) 0.0366(14) 0.0382(14) -0.0001(10) -0.0061(11) -0.0056(11)
C25 0.0346(13) 0.0354(13) 0.0324(13) -0.0008(10) -0.0078(10) -0.0006(10)
C16 0.0344(12) 0.0326(13) 0.0293(12) 0.0024(10) -0.0042(10) -0.0018(10)
C2 0.0319(13) 0.0458(15) 0.0371(14) -0.0000(11) -0.0044(11) 0.0013(12)
C15 0.0355(13) 0.0314(13) 0.0405(14) 0.0038(10) -0.0045(11) 0.0019(11)
C4 0.0358(13) 0.0342(13) 0.0350(13) 0.0001(10) -0.0041(10) -0.0045(11)
C5 0.0286(12) 0.0357(13) 0.0347(13) -0.0005(10) -0.0073(10) -0.0009(10)
C17 0.0335(12) 0.0301(13) 0.0358(13) 0.0011(10) -0.0040(10) -0.0011(10)
C33 0.0343(13) 0.0401(14) 0.0353(13) 0.0045(11) -0.0107(10) -0.0038(11)
C10 0.0330(13) 0.0413(15) 0.0409(14) 0.0046(11) -0.0092(11) -0.0100(11)
C14 0.0352(13) 0.0302(13) 0.0372(13) -0.0034(10) -0.0028(10) 0.0046(10)
C29 0.0445(14) 0.0365(14) 0.0390(14) -0.0007(11) -0.0138(12) -0.0041(11)
C7 0.0367(13) 0.0459(15) 0.0373(14) 0.0021(11) -0.0025(11) -0.0063(12)
C12 0.0419(14) 0.0297(13) 0.0376(13) 0.0005(10) -0.0132(11) -0.0011(10)
C3 0.0356(13) 0.0366(14) 0.0441(15) -0.0053(11) -0.0068(11) -0.0001(12)
C19 0.0310(13) 0.0454(15) 0.0413(14) 0.0036(11) -0.0075(11) 0.0020(12)
C35 0.0391(14) 0.0343(14) 0.0563(17) -0.0073(11) -0.0162(12) -0.0019(12)
C11 0.0388(14) 0.0322(13) 0.0487(15) 0.0073(11) -0.0149(12) -0.0068(11)
C18 0.0402(14) 0.0376(14) 0.0375(14) 0.0028(11) -0.0051(11) 0.0037(11)
C34 0.0497(15) 0.0432(15) 0.0497(16) 0.0014(12) -0.0210(13) -0.0140(13)
C31 0.0426(14) 0.0517(17) 0.0289(13) 0.0095(12) -0.0027(11) -0.0021(12)
C30 0.0582(17) 0.0493(17) 0.0366(14) 0.0047(13) -0.0144(12) -0.0135(12)
C1 0.0450(16) 0.0597(19) 0.0572(18) -0.0090(14) 0.0047(14) -0.0037(15)
B1 0.0350(14) 0.0270(14) 0.0331(14) -0.0003(11) -0.0054(12) 0.0029(11)
B2 0.0295(14) 0.0372(16) 0.0385(16) -0.0001(12) -0.0028(12) 0.0030(13)

loop_
_atom_type_symbol
_atom_type_scat_dispersion_real
_atom_type_scat_dispersion_imag
_atom_type_scat_Cromer_Mann_a1
_atom_type_scat_Cromer_Mann_a2
_atom_type_scat_Cromer_Mann_a3
_atom_type_scat_Cromer_Mann_a4
_atom_type_scat_Cromer_Mann_b1
_atom_type_scat_Cromer_Mann_b2
_atom_type_scat_Cromer_Mann_b3
_atom_type_scat_Cromer_Mann_b4
_atom_type_scat_Cromer_Mann_c
_atom_type_scat_source
_atom_type_scat_dispersion_source
B 0.00156 0.00068 2.05450 1.33260 1.09790 0.70680 23.21850 1.02100 60.34980 0.14030 -0.19320 'International Tables Volume C Table 6.1.1.4 (pp. 500-502)' 'Brennan, Cowan, Rev. Sci. Instrum., 1992, 63, 850'
C 0.00313 0.00162 2.31000 1.02000 1.58860 0.86500 20.84390 10.20750 0.56870 51.65120 0.21560 'International Tables Volume C Table 6.1.1.4 (pp. 500-502)' 'Brennan, Cowan, Rev. Sci. Instrum., 1992, 63, 850'
F 0.01756 0.01033 3.53920 2.64120 1.51700 1.02430 10.28250 4.29440 0.26150 26.14760 0.27760 'International Tables Volume C Table 6.1.1.4 (pp. 500-502)' 'Brennan, Cowan, Rev. Sci. Instrum., 1992, 63, 850'
H 0.00000 0.00000 0.49300 0.32291 0.14019 0.04081 10.51090 26.12570 3.14236 57.79970 0.00304 'International Tables Volume C Table 6.1.1.4 (pp. 500-502)' 'Brennan, Cowan, Rev. Sci. Instrum., 1992, 63, 850'
N 0.00612 0.00332 12.21260 3.13220 2.01250 1.16630 0.00570 9.89330 28.99750 0.58260 -11.52900 'International Tables Volume C Table 6.1.1.4 (pp. 500-502)' 'Brennan, Cowan, Rev. Sci. Instrum., 1992, 63, 850'

loop_
_geom_angle_atom_site_label_1
_geom_angle_atom_site_label_2
_geom_angle_atom_site_label_3
_geom_angle
_geom_angle_site_symmetry_1
_geom_angle_site_symmetry_3
_geom_angle_publ_flag
C16 N2 C13 107.59(18) . . ?
B1 N2 C13 123.73(18) . . ?
B1 N2 C16 127.91(18) . . ?
C20 N3 H3 124.92(12) . . ?
C17 N3 H3 124.92(12) . . ?
C17 N3 C20 110.17(19) . . ?
C12 N1 C9 108.15(19) . . ?
B1 N1 C9 126.37(18) . . ?
B1 N1 C12 125.43(19) . . ?
C35 N5 C32 107.0(2) . . ?
B2 N5 C32 125.43(19) . . ?
B2 N5 C35 126.9(2) . . ?
C31 N4 C28 107.6(2) . . ?
B2 N4 C28 124.53(19) . . ?
B2 N4 C31 127.7(2) . . ?
C26 C21 C20 122.9(2) . . ?
C22 C21 C20 119.1(2) . . ?
C22 C21 C26 118.0(2) . . ?
C24 C27 C32 119.6(2) . . ?
C28 C27 C32 120.1(2) . . ?
C28 C27 C24 120.3(2) . . ?
C27 C32 N5 120.8(2) . . ?
C33 C32 N5 107.69(19) . . ?
C33 C32 C27 131.5(2) . . ?
C13 C8 C9 119.9(2) . . ?
C5 C8 C9 119.4(2) . . ?
C5 C8 C13 120.5(2) . . ?
C23 C24 C27 120.26(19) . . ?
C25 C24 C27 121.4(2) . . ?
C25 C24 C23 118.3(2) . . ?
C8 C9 N1 120.3(2) . . ?
C10 C9 N1 107.61(19) . . ?
C10 C9 C8 132.0(2) . . ?
C8 C13 N2 122.1(2) . . ?
C14 C13 N2 107.50(19) . . ?
C14 C13 C8 130.1(2) . . ?
C21 C20 N3 123.8(2) . . ?
C19 C20 N3 107.14(19) . . ?
C19 C20 C21 129.0(2) . . ?
H23 C23 C24 119.72(13) . . ?
C22 C23 C24 120.6(2) . . ?
C22 C23 H23 119.72(13) . . ?
H26 C26 C21 119.59(13) . . ?
C25 C26 C21 120.8(2) . . ?
C25 C26 H26 119.59(13) . . ?
C27 C28 N4 120.8(2) . . ?
C29 C28 N4 107.4(2) . . ?
C29 C28 C27 131.3(2) . . ?
C23 C22 C21 121.2(2) . . ?
H22 C22 C21 119.40(13) . . ?
H22 C22 C23 119.40(13) . . ?
C5 C6 H6 119.50(13) . . ?
C7 C6 H6 119.50(15) . . ?
C7 C6 C5 121.0(2) . . ?
C26 C25 C24 121.1(2) . . ?
H25 C25 C24 119.46(13) . . ?
H25 C25 C26 119.46(13) . . ?
C15 C16 N2 109.21(19) . . ?
C17 C16 N2 126.5(2) . . ?
C17 C16 C15 124.0(2) . . ?
C3 C2 C7 118.2(2) . . ?
C1 C2 C7 121.4(2) . . ?
C1 C2 C3 120.4(2) . . ?
H15 C15 C16 126.33(13) . . ?
C14 C15 C16 107.3(2) . . ?
C14 C15 H15 126.33(14) . . ?
C5 C4 H4 119.78(14) . . ?
C3 C4 H4 119.78(15) . . ?
C3 C4 C5 120.4(2) . . ?
C6 C5 C8 121.2(2) . . ?
C4 C5 C8 120.6(2) . . ?
C4 C5 C6 118.2(2) . . ?
C16 C17 N3 127.5(2) . . ?
C18 C17 N3 106.82(19) . . ?
C18 C17 C16 125.4(2) . . ?
H33 C33 C32 126.11(13) . . ?
C34 C33 C32 107.8(2) . . ?
C34 C33 H33 126.11(15) . . ?
H10 C10 C9 126.20(13) . . ?
C11 C10 C9 107.6(2) . . ?
C11 C10 H10 126.20(14) . . ?
C15 C14 C13 108.3(2) . . ?
H14 C14 C13 125.83(13) . . ?
H14 C14 C15 125.83(14) . . ?
H29 C29 C28 126.17(14) . . ?
C30 C29 C28 107.7(2) . . ?
C30 C29 H29 126.17(15) . . ?
C2 C7 C6 121.0(2) . . ?
H7 C7 C6 119.48(15) . . ?
H7 C7 C2 119.48(14) . . ?
H12 C12 N1 125.24(13) . . ?
C11 C12 N1 109.5(2) . . ?
C11 C12 H12 125.24(14) . . ?
C4 C3 C2 121.1(2) . . ?
H3a C3 C2 119.46(14) . . ?
H3a C3 C4 119.46(15) . . ?
H19 C19 C20 126.01(13) . . ?
C18 C19 C20 108.0(2) . . ?
C18 C19 H19 126.01(14) . . ?
H35 C35 N5 124.55(14) . . ?
C34 C35 N5 110.9(2) . . ?
C34 C35 H35 124.55(14) . . ?
C12 C11 C10 107.1(2) . . ?
H11 C11 C10 126.45(14) . . ?
H11 C11 C12 126.45(14) . . ?
C19 C18 C17 107.9(2) . . ?
H18 C18 C17 126.07(13) . . ?
H18 C18 C19 126.07(14) . . ?
C35 C34 C33 106.6(2) . . ?
H34 C34 C33 126.71(15) . . ?
H34 C34 C35 126.71(14) . . ?
H31 C31 N4 124.93(14) . . ?
C30 C31 N4 110.1(2) . . ?
C30 C31 H31 124.93(15) . . ?
C31 C30 C29 107.1(2) . . ?
H30 C30 C29 126.44(15) . . ?
H30 C30 C31 126.44(15) . . ?
H1a C1 C2 109.5 . . ?
H1b C1 C2 109.5 . . ?
H1b C1 H1a 109.5 . . ?
H1c C1 C2 109.5 . . ?
H1c C1 H1a 109.5 . . ?
H1c C1 H1b 109.5 . . ?
F2 B1 F1 107.49(19) . . ?
N2 B1 F1 110.6(2) . . ?
N2 B1 F2 110.02(19) . . ?
N1 B1 F1 111.27(19) . . ?
N1 B1 F2 110.0(2) . . ?
N1 B1 N2 107.46(18) . . ?
F4 B2 F3 110.0(2) . . ?
N5 B2 F3 109.7(2) . . ?
N5 B2 F4 111.5(2) . . ?
N4 B2 F3 108.7(2) . . ?
N4 B2 F4 111.1(2) . . ?
N4 B2 N5 105.67(18) . . ?

loop_
_geom_bond_atom_site_label_1
_geom_bond_atom_site_label_2
_geom_bond_distance
_geom_bond_site_symmetry_2
_geom_bond_publ_flag
F1 B1 1.397(3) . ?
F2 B1 1.396(3) . ?
F3 B2 1.392(3) . ?
F4 B2 1.372(3) . ?
N2 C13 1.407(3) . ?
N2 C16 1.357(3) . ?
N2 B1 1.557(3) . ?
N3 H3 0.8800 . ?
N3 C20 1.365(3) . ?
N3 C17 1.375(3) . ?
N1 C9 1.390(3) . ?
N1 C12 1.357(3) . ?
N1 B1 1.524(3) . ?
N5 C32 1.395(3) . ?
N5 C35 1.342(3) . ?
N5 B2 1.540(3) . ?
N4 C28 1.398(3) . ?
N4 C31 1.337(3) . ?
N4 B2 1.552(3) . ?
C21 C20 1.460(3) . ?
C21 C26 1.394(3) . ?
C21 C22 1.403(3) . ?
C27 C32 1.393(3) . ?
C27 C24 1.478(3) . ?
C27 C28 1.400(3) . ?
C32 C33 1.410(3) . ?
C8 C9 1.418(3) . ?
C8 C13 1.383(3) . ?
C8 C5 1.481(3) . ?
C24 C23 1.400(3) . ?
C24 C25 1.393(3) . ?
C9 C10 1.401(3) . ?
C13 C14 1.414(3) . ?
C20 C19 1.385(3) . ?
C23 H23 0.9500 . ?
C23 C22 1.379(3) . ?
C26 H26 0.9500 . ?
C26 C25 1.384(3) . ?
C28 C29 1.407(3) . ?
C22 H22 0.9500 . ?
C6 H6 0.9500 . ?
C6 C5 1.391(3) . ?
C6 C7 1.380(3) . ?
C25 H25 0.9500 . ?
C16 C15 1.422(3) . ?
C16 C17 1.434(3) . ?
C2 C7 1.390(4) . ?
C2 C3 1.388(4) . ?
C2 C1 1.512(3) . ?
C15 H15 0.9500 . ?
C15 C14 1.362(3) . ?
C4 H4 0.9500 . ?
C4 C5 1.396(3) . ?
C4 C3 1.390(3) . ?
C17 C18 1.388(3) . ?
C33 H33 0.9500 . ?
C33 C34 1.372(3) . ?
C10 H10 0.9500 . ?
C10 C11 1.392(3) . ?
C14 H14 0.9500 . ?
C29 H29 0.9500 . ?
C29 C30 1.370(3) . ?
C7 H7 0.9500 . ?
C12 H12 0.9500 . ?
C12 C11 1.389(3) . ?
C3 H3a 0.9500 . ?
C19 H19 0.9500 . ?
C19 C18 1.393(3) . ?
C35 H35 0.9500 . ?
C35 C34 1.394(4) . ?
C11 H11 0.9500 . ?
C18 H18 0.9500 . ?
C34 H34 0.9500 . ?
C31 H31 0.9500 . ?
C31 C30 1.397(4) . ?
C30 H30 0.9500 . ?
C1 H1a 0.9800 . ?
C1 H1b 0.9800 . ?
C1 H1c 0.9800 . ?

loop_
_geom_hbond_atom_site_label_D
_geom_hbond_atom_site_label_H
_geom_hbond_atom_site_label_A
_geom_hbond_distance_DH
_geom_hbond_distance_HA
_geom_hbond_distance_DA
_geom_hbond_angle_DHA
_geom_hbond_site_symmetry_A
N3 H3 F1 0.8800 2.123(2) 2.872(2) 142.50(6) .

loop_
_geom_torsion_atom_site_label_1
_geom_torsion_atom_site_label_2
_geom_torsion_atom_site_label_3
_geom_torsion_atom_site_label_4
_geom_torsion
_geom_torsion_site_symmetry_1
_geom_torsion_site_symmetry_2
_geom_torsion_site_symmetry_3
_geom_torsion_site_symmetry_4
_geom_torsion_publ_flag
F1 B1 N2 C13 -124.33(19) . . . . ?
F1 B1 N2 C16 67.0(2) . . . . ?
F1 B1 N1 C9 122.16(19) . . . . ?
F1 B1 N1 C12 -60.7(2) . . . . ?
F2 B1 N2 C13 117.0(2) . . . . ?
F2 B1 N2 C16 -51.6(3) . . . . ?
F2 B1 N1 C9 -118.84(19) . . . . ?
F2 B1 N1 C12 58.3(2) . . . . ?
F3 B2 N5 C32 100.6(2) . . . . ?
F3 B2 N5 C35 -69.5(2) . . . . ?
F3 B2 N4 C28 -99.6(2) . . . . ?
F3 B2 N4 C31 75.3(2) . . . . ?
F4 B2 N5 C32 -137.35(19) . . . . ?
F4 B2 N5 C35 52.6(3) . . . . ?
F4 B2 N4 C28 139.19(19) . . . . ?
F4 B2 N4 C31 -45.9(3) . . . . ?
N2 C13 C8 C9 0.3(3) . . . . ?
N2 C13 C8 C5 -176.0(2) . . . . ?
N2 C13 C14 C15 0.8(2) . . . . ?
N2 C16 C15 C14 -1.2(2) . . . . ?
N2 C16 C17 N3 -19.7(3) . . . . ?
N2 C16 C17 C18 153.3(2) . . . . ?
N2 B1 N1 C9 0.9(3) . . . . ?
N2 B1 N1 C12 178.02(17) . . . . ?
N3 C20 C21 C26 -15.7(3) . . . . ?
N3 C20 C21 C22 166.2(2) . . . . ?
N3 C20 C19 C18 1.4(2) . . . . ?
N3 C17 C16 C15 166.3(2) . . . . ?
N3 C17 C18 C19 1.2(2) . . . . ?
N1 C9 C8 C13 -2.1(2) . . . . ?
N1 C9 C8 C5 174.3(2) . . . . ?
N1 C9 C10 C11 -1.1(2) . . . . ?
N1 C12 C11 C10 0.5(2) . . . . ?
N5 C32 C27 C24 -178.3(2) . . . . ?
N5 C32 C27 C28 2.5(3) . . . . ?
N5 C32 C33 C34 0.4(2) . . . . ?
N5 C35 C34 C33 -0.2(2) . . . . ?
N5 B2 N4 C28 18.1(2) . . . . ?
N5 B2 N4 C31 -166.99(18) . . . . ?
N4 C28 C27 C32 -0.8(3) . . . . ?
N4 C28 C27 C24 -179.98(19) . . . . ?
N4 C28 C29 C30 0.3(2) . . . . ?
N4 C31 C30 C29 0.0(2) . . . . ?
C21 C20 C19 C18 -176.0(3) . . . . ?
C21 C26 C25 C24 -0.2(3) . . . . ?
C21 C22 C23 C24 -1.5(3) . . . . ?
C27 C32 C33 C34 -179.6(3) . . . . ?
C27 C24 C23 C22 177.3(2) . . . . ?
C27 C24 C25 C26 -176.4(2) . . . . ?
C27 C28 C29 C30 -172.0(3) . . . . ?
C32 C33 C34 C35 -0.2(2) . . . . ?
C8 C9 C10 C11 176.1(3) . . . . ?
C8 C13 C14 C15 -173.0(3) . . . . ?
C8 C5 C6 C7 178.7(2) . . . . ?
C8 C5 C4 C3 -178.2(2) . . . . ?
C9 C10 C11 C12 0.4(2) . . . . ?
C13 C14 C15 C16 0.2(2) . . . . ?
C20 C19 C18 C17 -1.6(2) . . . . ?
C28 C29 C30 C31 -0.2(2) . . . . ?
C6 C5 C4 C3 1.8(3) . . . . ?
C6 C7 C2 C3 1.7(3) . . . . ?
C6 C7 C2 C1 -177.3(2) . . . . ?
C16 C17 C18 C19 -173.0(3) . . . . ?
C2 C3 C4 C5 -0.6(3) . . . . ?
